data_7230680
loop_
_publ_author_name
'Li, Changfu'
'Chai, Yingying'
'Zhou, Xinglong'
'Shen, Zhen'
'Ma, Beibei'
'Chen, Bojiang'
'Huang, Ridong'
'Chen, Hai'
'Li, Weimin'
'He, Yang'

_publ_section_title
;
 Choice of hydrogen bonds or halogen bonds by 2-halogenated
 5-morpholinomethylphenyl triazolo[1,5-a]pyridine
;
_journal_issue 22
_journal_name_full CrystEngComm
_journal_page_first 3006
_journal_paper_doi 10.1039/C8CE00423D
_journal_volume 20
_journal_year 2018
_chemical_formula_moiety 'C17 H17 Cl N4 O'
_chemical_formula_sum 'C17 H17 Cl N4 O'
_chemical_formula_weight 328.79
_space_group_crystal_system triclinic
_space_group_IT_number 2
_space_group_name_Hall '-P 1'
_space_group_name_H-M_alt 'P -1'
_symmetry_space_group_name_Hall '-P 1'
_symmetry_space_group_name_H-M 'P -1'
_atom_sites_solution_hydrogens geom
_atom_sites_solution_primary dual
_audit_creation_date 2018-04-08
_audit_creation_method
;
Olex2 1.2-alpha
(compiled 2018.04.03 svn.r3497 for OlexSys, GUI svn.r5486)
;
_audit_update_record
;
2018-04-13 deposited with the CCDC.
2018-05-02 downloaded from the CCDC.
;
_cell_angle_alpha 97.626(3)
_cell_angle_beta 94.832(3)
_cell_angle_gamma 110.108(3)
_cell_formula_units_Z 8
_cell_length_a 10.049(2)
_cell_length_b 13.677(3)
_cell_length_c 25.211(5)
_cell_measurement_reflns_used 5160
_cell_measurement_temperature 170
_cell_measurement_theta_max 27.485
_cell_measurement_theta_min 2.438
_cell_volume 3193.5(11)
_computing_cell_refinement 'SAINT v8.34A (Bruker, 2013)'
_computing_data_reduction 'SAINT v8.34A (Bruker, 2013)'
_computing_molecular_graphics 'Olex2 (Dolomanov et al., 2009)'
_computing_publication_material 'Olex2 (Dolomanov et al., 2009)'
_computing_structure_refinement 'ShelXL (Sheldrick, 2015)'
_computing_structure_solution 'ShelXT (Sheldrick, 2015)'
_diffrn_ambient_temperature 170.0
_diffrn_measured_fraction_theta_full 0.998
_diffrn_measured_fraction_theta_max 0.895
_diffrn_measurement_device_type 'Bruker APEX-II CCD'
_diffrn_measurement_method '\f and \w scans'
_diffrn_radiation_type MoK\a
_diffrn_radiation_wavelength 0.71073
_diffrn_reflns_av_R_equivalents 0.0348
_diffrn_reflns_av_unetI/netI 0.0527
_diffrn_reflns_Laue_measured_fraction_full 0.998
_diffrn_reflns_Laue_measured_fraction_max 0.895
_diffrn_reflns_limit_h_max 11
_diffrn_reflns_limit_h_min -11
_diffrn_reflns_limit_k_max 16
_diffrn_reflns_limit_k_min -16
_diffrn_reflns_limit_l_max 29
_diffrn_reflns_limit_l_min -29
_diffrn_reflns_number 23705
_diffrn_reflns_point_group_measured_fraction_full 0.998
_diffrn_reflns_point_group_measured_fraction_max 0.895
_diffrn_reflns_theta_full 25.007
_diffrn_reflns_theta_max 25.007
_diffrn_reflns_theta_min 0.823
_diffrn_standards_number 0
_exptl_absorpt_coefficient_mu 0.249
_exptl_absorpt_correction_T_max 0.7456
_exptl_absorpt_correction_T_min 0.6691
_exptl_absorpt_correction_type multi-scan
_exptl_absorpt_process_details
'SADABS-2014/5 (Bruker,2014/5) was used for absorption correction. wR2(int) was 0.0684 before and 0.0527 after correction. The Ratio of minimum to maximum transmission is 0.8974. The \l/2 correction factor is 0.00150.'
_exptl_crystal_colour colourless
_exptl_crystal_colour_primary colourless
_exptl_crystal_density_diffrn 1.368
_exptl_crystal_description block
_exptl_crystal_F_000 1376
_exptl_crystal_size_max 0.28
_exptl_crystal_size_mid 0.15
_exptl_crystal_size_min 0.12
_refine_diff_density_max 1.239
_refine_diff_density_min -0.467
_refine_diff_density_rms 0.144
_refine_ls_extinction_method none
_refine_ls_goodness_of_fit_ref 1.049
_refine_ls_hydrogen_treatment constr
_refine_ls_matrix_type full
_refine_ls_number_parameters 830
_refine_ls_number_reflns 11086
_refine_ls_number_restraints 0
_refine_ls_restrained_S_all 1.049
_refine_ls_R_factor_all 0.1195
_refine_ls_R_factor_gt 0.0990
_refine_ls_shift/su_max 0.001
_refine_ls_shift/su_mean 0.000
_refine_ls_structure_factor_coef Fsqd
_refine_ls_weighting_details 'w=1/[\s^2^(Fo^2^)+(0.1781P)^2^+4.7563P] where P=(Fo^2^+2Fc^2^)/3'
_refine_ls_weighting_scheme calc
_refine_ls_wR_factor_gt 0.2637
_refine_ls_wR_factor_ref 0.2817
_reflns_Friedel_coverage 0.000
_reflns_number_gt 8213
_reflns_number_total 11086
_reflns_threshold_expression 'I > 2\s(I)'
_cod_data_source_file c8ce00423d2.cif
_cod_data_source_block 1569125(1)
_cod_depositor_comments 'Adding full bibliography for 7230677--7230683.cif.'
_cod_original_cell_volume 3193.2(12)
_cod_database_code 7230680
_shelx_shelxl_version_number 2014/7
_shelx_space_group_comment
;
The symmetry employed for this shelxl refinement is uniquely defined
by the following loop, which should always be used as a source of
symmetry information in preference to the above space-group names.
They are only intended as comments.
;
_shelx_estimated_absorpt_t_max 0.971
_shelx_estimated_absorpt_t_min 0.933
_olex2_refinement_description
;
1. Twinned data refinement
 Scales: 0.9966(7)
 0.0034(7)
2. Fixed Uiso
 At 1.2 times of:
  All C(H) groups, All C(H,H) groups
3.a Secondary CH2 refined with riding coordinates:
 C17C(H17A,H17B), C19C(H19A,H19B), C20C(H20A,H20B), C22C(H22A,H22B), C23C(H23A,
 H23B), C17A(H17C,H17D), C19A(H19C,H19D), C20A(H20C,H20D), C22A(H22C,H22D),
 C23A(H23C,H23D), C17B(H17E,H17F), C23B(H23E,H23F), C22B(H22E,H22F), C20B(H20E,
 H20F), C19B(H19E,H19F), C17D(H17G,H17H), C19D(H19G,H19H), C20D(H20G,H20H),
 C22D(H22G,H22H), C23D(H23G,H23H)
3.b Aromatic/amide H refined with riding coordinates:
 C6C(H6C), C7C(H7C), C8C(H8C), C12C(H12C), C13C(H13C), C15C(H15C), C16C(H16C),
 C6A(H6A), C7A(H7A), C8A(H8A), C12A(H12A), C13A(H13A), C15A(H15A), C16A(H16A),
 C6B(H6B), C7B(H7B), C8B(H8B), C12B(H12B), C13B(H13B), C15B(H15B), C16B(H16B),
 C6D(H6D), C7D(H7D), C8D(H8D), C12D(H12D), C13D(H13D), C15D(H15D), C16D(H16D)
;
_olex2_submission_special_instructions 'No special instructions were received'

loop_
_space_group_symop_operation_xyz
'x, y, z'
'-x, -y, -z'

loop_
_atom_site_label
_atom_site_type_symbol
_atom_site_fract_x
_atom_site_fract_y
_atom_site_fract_z
_atom_site_U_iso_or_equiv
_atom_site_adp_type
_atom_site_occupancy
_atom_site_site_symmetry_order
_atom_site_calc_flag
_atom_site_refinement_flags_posn
Cl0C Cl -0.37711(12) 0.73345(9) 0.06449(5) 0.0354(3) Uani 1 1 d .
O21C O 0.5348(3) 0.6770(3) 0.27971(14) 0.0375(8) Uani 1 1 d .
N1C N -0.2767(4) 0.9346(3) 0.04795(13) 0.0209(7) Uani 1 1 d .
N3C N -0.1107(3) 0.8670(2) 0.07889(13) 0.0172(7) Uani 1 1 d .
N4C N -0.0439(3) 0.9700(2) 0.07172(12) 0.0146(7) Uani 1 1 d .
N18C N 0.4997(4) 0.8416(3) 0.22987(14) 0.0265(8) Uani 1 1 d .
C2C C -0.2464(4) 0.8536(3) 0.06388(16) 0.0221(9) Uani 1 1 d .
C5C C 0.1010(4) 1.0258(3) 0.08016(14) 0.0162(8) Uani 1 1 d .
C6C C 0.1439(4) 1.1260(3) 0.06783(16) 0.0205(8) Uani 1 1 d .
H6C H 0.2432 1.1667 0.0717 0.025 Uiso 1 1 calc R
C7C C 0.0443(5) 1.1698(3) 0.04958(15) 0.0218(9) Uani 1 1 d .
H7C H 0.0776 1.2396 0.0418 0.026 Uiso 1 1 calc R
C8C C -0.0999(5) 1.1137(3) 0.04279(15) 0.0221(9) Uani 1 1 d .
H8C H -0.1671 1.1439 0.0312 0.026 Uiso 1 1 calc R
C9C C -0.1452(4) 1.0097(3) 0.05351(14) 0.0182(8) Uani 1 1 d .
C11C C 0.2021(4) 0.9812(3) 0.10435(15) 0.0180(8) Uani 1 1 d .
C12C C 0.1764(5) 0.9348(3) 0.15048(16) 0.0240(9) Uani 1 1 d .
H12C H 0.0862 0.9195 0.1630 0.029 Uiso 1 1 calc R
C13C C 0.2848(5) 0.9111(4) 0.17778(17) 0.0299(10) Uani 1 1 d .
H13C H 0.2699 0.8831 0.2102 0.036 Uiso 1 1 calc R
C14C C 0.4138(5) 0.9277(4) 0.15824(17) 0.0295(10) Uani 1 1 d .
C15C C 0.4340(4) 0.9656(4) 0.10976(16) 0.0256(9) Uani 1 1 d .
H15C H 0.5195 0.9719 0.0947 0.031 Uiso 1 1 calc R
C16C C 0.3304(4) 0.9941(3) 0.08362(16) 0.0198(8) Uani 1 1 d .
H16C H 0.3464 1.0226 0.0514 0.024 Uiso 1 1 calc R
C17C C 0.5396(5) 0.9147(4) 0.19103(19) 0.0326(10) Uani 1 1 d .
H17A H 0.5954 0.8893 0.1657 0.039 Uiso 1 1 calc R
H17B H 0.6028 0.9850 0.2111 0.039 Uiso 1 1 calc R
C19C C 0.4404(5) 0.7341(4) 0.20283(19) 0.0356(11) Uani 1 1 d .
H19A H 0.5087 0.7188 0.1800 0.043 Uiso 1 1 calc R
H19B H 0.3509 0.7227 0.1790 0.043 Uiso 1 1 calc R
C20C C 0.4091(6) 0.6602(4) 0.2438(2) 0.0426(13) Uani 1 1 d .
H20A H 0.3353 0.6721 0.2647 0.051 Uiso 1 1 calc R
H20B H 0.3708 0.5860 0.2246 0.051 Uiso 1 1 calc R
C22C C 0.5933(6) 0.7828(4) 0.30818(19) 0.0362(11) Uani 1 1 d .
H22A H 0.6814 0.7928 0.3325 0.043 Uiso 1 1 calc R
H22B H 0.5236 0.7972 0.3306 0.043 Uiso 1 1 calc R
C23C C 0.6285(5) 0.8600(4) 0.26795(19) 0.0347(11) Uani 1 1 d .
H23A H 0.6642 0.9337 0.2878 0.042 Uiso 1 1 calc R
H23B H 0.7046 0.8500 0.2478 0.042 Uiso 1 1 calc R
Cl0A Cl 0.88684(12) 1.15519(10) 0.44111(5) 0.0395(3) Uani 1 1 d .
O21A O -0.1353(4) 0.5787(3) 0.17813(14) 0.0453(9) Uani 1 1 d .
N1A N 0.7739(4) 1.3061(3) 0.45338(13) 0.0231(8) Uani 1 1 d .
N3A N 0.6179(4) 1.1368(3) 0.42095(13) 0.0192(7) Uani 1 1 d .
N4A N 0.5453(3) 1.2055(2) 0.42593(12) 0.0161(7) Uani 1 1 d .
N18A N 0.0207(4) 0.7032(3) 0.27812(14) 0.0275(8) Uani 1 1 d .
C2A C 0.7509(4) 1.2030(3) 0.43824(16) 0.0221(9) Uani 1 1 d .
C5A C 0.3990(4) 1.1794(3) 0.41514(15) 0.0186(8) Uani 1 1 d .
C6A C 0.3496(5) 1.2608(3) 0.42475(16) 0.0221(9) Uani 1 1 d .
H6A H 0.2496 1.2464 0.4183 0.027 Uiso 1 1 calc R
C7A C 0.4436(5) 1.3658(3) 0.44406(16) 0.0249(9) Uani 1 1 d .
H7A H 0.4058 1.4205 0.4499 0.030 Uiso 1 1 calc R
C8A C 0.5879(5) 1.3899(3) 0.45445(15) 0.0222(9) Uani 1 1 d .
H8A H 0.6509 1.4606 0.4672 0.027 Uiso 1 1 calc R
C9A C 0.6412(4) 1.3067(3) 0.44564(15) 0.0204(9) Uani 1 1 d .
C11A C 0.3053(4) 1.0679(3) 0.39338(16) 0.0208(9) Uani 1 1 d .
C12A C 0.3420(4) 1.0028(3) 0.35369(16) 0.0234(9) Uani 1 1 d .
H12A H 0.4307 1.0297 0.3403 0.028 Uiso 1 1 calc R
C13A C 0.2496(5) 0.8992(4) 0.33383(17) 0.0286(10) Uani 1 1 d .
H13A H 0.2760 0.8564 0.3070 0.034 Uiso 1 1 calc R
C14A C 0.1195(5) 0.8580(4) 0.35293(17) 0.0319(11) Uani 1 1 d .
C15A C 0.0807(5) 0.9240(4) 0.39161(16) 0.0305(10) Uani 1 1 d .
H15A H -0.0098 0.8976 0.4038 0.037 Uiso 1 1 calc R
C16A C 0.1723(4) 1.0269(3) 0.41224(16) 0.0232(9) Uani 1 1 d .
H16A H 0.1454 1.0695 0.4390 0.028 Uiso 1 1 calc R
C17A C 0.0259(5) 0.7420(4) 0.33558(18) 0.0353(11) Uani 1 1 d .
H17C H 0.0629 0.6993 0.3573 0.042 Uiso 1 1 calc R
H17D H -0.0725 0.7321 0.3433 0.042 Uiso 1 1 calc R
C19A C -0.0315(6) 0.5857(4) 0.2690(2) 0.0380(11) Uani 1 1 d .
H19C H 0.0358 0.5626 0.2905 0.046 Uiso 1 1 calc R
H19D H -0.1259 0.5583 0.2817 0.046 Uiso 1 1 calc R
C20A C -0.0449(5) 0.5406(4) 0.2112(2) 0.0383(12) Uani 1 1 d .
H20C H 0.0512 0.5607 0.1996 0.046 Uiso 1 1 calc R
H20D H -0.0865 0.4624 0.2062 0.046 Uiso 1 1 calc R
C22A C -0.0821(7) 0.6910(4) 0.1859(2) 0.0503(14) Uani 1 1 d .
H22C H -0.1466 0.7150 0.1634 0.060 Uiso 1 1 calc R
H22D H 0.0138 0.7167 0.1743 0.060 Uiso 1 1 calc R
C23A C -0.0725(6) 0.7369(4) 0.24492(19) 0.0376(11) Uani 1 1 d .
H23C H -0.0356 0.8150 0.2498 0.045 Uiso 1 1 calc R
H23D H -0.1690 0.7134 0.2561 0.045 Uiso 1 1 calc R
Cl0B Cl -0.38825(12) 0.22767(9) 0.04687(5) 0.0339(3) Uani 1 1 d .
O21B O 0.6296(4) 0.3145(3) 0.32131(14) 0.0466(10) Uani 1 1 d .
N1B N -0.2793(4) 0.4341(3) 0.04103(13) 0.0203(7) Uani 1 1 d .
N3B N -0.1203(3) 0.3607(3) 0.07279(13) 0.0184(7) Uani 1 1 d .
N4B N -0.0498(3) 0.4663(2) 0.07022(12) 0.0162(7) Uani 1 1 d .
N18B N 0.4762(4) 0.3075(3) 0.21955(14) 0.0270(8) Uani 1 1 d .
C2B C -0.2545(4) 0.3494(3) 0.05481(16) 0.0221(9) Uani 1 1 d .
C5B C 0.0949(4) 0.5204(3) 0.08264(14) 0.0166(8) Uani 1 1 d .
C6B C 0.1431(4) 0.6246(3) 0.07483(15) 0.0199(8) Uani 1 1 d .
H6B H 0.2427 0.6652 0.0821 0.024 Uiso 1 1 calc R
C7B C 0.0470(5) 0.6717(3) 0.05628(15) 0.0222(9) Uani 1 1 d .
H7B H 0.0829 0.7435 0.0517 0.027 Uiso 1 1 calc R
C8B C -0.0970(5) 0.6154(3) 0.04479(15) 0.0227(9) Uani 1 1 d .
H8B H -0.1614 0.6475 0.0326 0.027 Uiso 1 1 calc R
C9B C -0.1473(4) 0.5085(3) 0.05148(15) 0.0190(8) Uani 1 1 d .
C11B C 0.1912(4) 0.4686(3) 0.10410(15) 0.0181(8) Uani 1 1 d .
C12B C 0.1538(4) 0.4034(3) 0.14342(15) 0.0229(9) Uani 1 1 d .
H12B H 0.0640 0.3902 0.1562 0.028 Uiso 1 1 calc R
C13B C 0.2477(5) 0.3582(4) 0.16363(16) 0.0280(10) Uani 1 1 d .
H13B H 0.2222 0.3145 0.1902 0.034 Uiso 1 1 calc R
C14B C 0.3800(5) 0.3773(4) 0.14473(17) 0.0301(10) Uani 1 1 d .
C15B C 0.4180(4) 0.4436(4) 0.10634(16) 0.0271(10) Uani 1 1 d .
H15B H 0.5091 0.4586 0.0944 0.032 Uiso 1 1 calc R
C16B C 0.3232(4) 0.4877(3) 0.08547(16) 0.0217(9) Uani 1 1 d .
H16B H 0.3485 0.5307 0.0586 0.026 Uiso 1 1 calc R
C17B C 0.4766(5) 0.3206(4) 0.16254(18) 0.0334(11) Uani 1 1 d .
H17E H 0.4458 0.2499 0.1395 0.040 Uiso 1 1 calc R
H17F H 0.5756 0.3607 0.1569 0.040 Uiso 1 1 calc R
C23B C 0.5553(6) 0.4061(4) 0.25463(19) 0.0369(11) Uani 1 1 d .
H23E H 0.5074 0.4573 0.2500 0.044 Uiso 1 1 calc R
H23F H 0.6527 0.4353 0.2447 0.044 Uiso 1 1 calc R
C22B C 0.5657(6) 0.3914(5) 0.3132(2) 0.0454(13) Uani 1 1 d .
H22E H 0.6238 0.4598 0.3364 0.054 Uiso 1 1 calc R
H22F H 0.4688 0.3682 0.3241 0.054 Uiso 1 1 calc R
C20B C 0.5476(5) 0.2138(5) 0.2870(2) 0.0422(14) Uani 1 1 d .
H20E H 0.4494 0.1869 0.2965 0.051 Uiso 1 1 calc R
H20F H 0.5931 0.1615 0.2926 0.051 Uiso 1 1 calc R
C19B C 0.5417(6) 0.2282(4) 0.2285(2) 0.0377(11) Uani 1 1 d .
H19E H 0.6397 0.2516 0.2186 0.045 Uiso 1 1 calc R
H19F H 0.4848 0.1599 0.2050 0.045 Uiso 1 1 calc R
Cl0D Cl 0.87711(12) 0.63755(9) 0.44757(5) 0.0336(3) Uani 1 1 d .
O21D O -0.0279(4) 0.0224(3) 0.22255(14) 0.0387(8) Uani 1 1 d .
N1D N 0.7815(4) 0.7986(3) 0.45762(13) 0.0217(7) Uani 1 1 d .
N3D N 0.6131(4) 0.6327(3) 0.42671(13) 0.0194(7) Uani 1 1 d .
N4D N 0.5493(3) 0.7073(2) 0.43150(12) 0.0146(7) Uani 1 1 d .
N18D N 0.0082(4) 0.2309(3) 0.27117(14) 0.0245(8) Uani 1 1 d .
C2D C 0.7491(4) 0.6943(3) 0.44337(16) 0.0206(9) Uani 1 1 d .
C5D C 0.4042(4) 0.6872(3) 0.42163(14) 0.0161(8) Uani 1 1 d .
C6D C 0.3638(4) 0.7731(3) 0.43205(15) 0.0198(8) Uani 1 1 d .
H6D H 0.2650 0.7631 0.4270 0.024 Uiso 1 1 calc R
C7D C 0.4659(5) 0.8769(3) 0.45023(16) 0.0232(9) Uani 1 1 d .
H7D H 0.4343 0.9348 0.4565 0.028 Uiso 1 1 calc R
C8D C 0.6084(5) 0.8943(3) 0.45874(15) 0.0217(9) Uani 1 1 d .
H8D H 0.6767 0.9638 0.4701 0.026 Uiso 1 1 calc R
C9D C 0.6519(4) 0.8067(3) 0.45028(14) 0.0174(8) Uani 1 1 d .
C11D C 0.3023(4) 0.5802(3) 0.39733(15) 0.0179(8) Uani 1 1 d .
C12D C 0.3283(4) 0.5235(3) 0.35183(16) 0.0235(9) Uani 1 1 d .
H12D H 0.4198 0.5468 0.3402 0.028 Uiso 1 1 calc R
C13D C 0.2207(5) 0.4330(3) 0.32349(17) 0.0283(10) Uani 1 1 d .
H13D H 0.2376 0.3971 0.2913 0.034 Uiso 1 1 calc R
C14D C 0.0882(5) 0.3940(3) 0.34151(18) 0.0286(10) Uani 1 1 d .
C15D C 0.0669(5) 0.4462(3) 0.38945(17) 0.0254(9) Uani 1 1 d .
H15D H -0.0198 0.4175 0.4039 0.031 Uiso 1 1 calc R
C16D C 0.1713(4) 0.5400(3) 0.41633(15) 0.0194(8) Uani 1 1 d .
H16D H 0.1534 0.5769 0.4479 0.023 Uiso 1 1 calc R
C17D C -0.0365(5) 0.3033(4) 0.30761(19) 0.0325(10) Uani 1 1 d .
H17G H -0.0973 0.2628 0.3320 0.039 Uiso 1 1 calc R
H17H H -0.0954 0.3327 0.2858 0.039 Uiso 1 1 calc R
C19D C 0.0591(6) 0.1644(4) 0.29941(19) 0.0378(11) Uani 1 1 d .
H19G H -0.0153 0.1254 0.3201 0.045 Uiso 1 1 calc R
H19H H 0.1450 0.2083 0.3254 0.045 Uiso 1 1 calc R
C20D C 0.0960(6) 0.0868(4) 0.2609(2) 0.0461(13) Uani 1 1 d .
H20G H 0.1737 0.1256 0.2414 0.055 Uiso 1 1 calc R
H20H H 0.1305 0.0412 0.2813 0.055 Uiso 1 1 calc R
C22D C -0.0781(5) 0.0870(4) 0.19244(19) 0.0374(12) Uani 1 1 d .
H22G H -0.1639 0.0421 0.1666 0.045 Uiso 1 1 calc R
H22H H -0.0033 0.1246 0.1715 0.045 Uiso 1 1 calc R
C23D C -0.1146(5) 0.1656(4) 0.22983(19) 0.0352(11) Uani 1 1 d .
H23G H -0.1449 0.2122 0.2086 0.042 Uiso 1 1 calc R
H23H H -0.1959 0.1277 0.2480 0.042 Uiso 1 1 calc R

loop_
_atom_site_aniso_label
_atom_site_aniso_U_11
_atom_site_aniso_U_22
_atom_site_aniso_U_33
_atom_site_aniso_U_23
_atom_site_aniso_U_13
_atom_site_aniso_U_12
Cl0C 0.0211(6) 0.0314(6) 0.0494(7) 0.0094(5) 0.0056(5) 0.0030(5)
O21C 0.0308(18) 0.047(2) 0.0401(19) 0.0242(16) 0.0058(14) 0.0142(16)
N1C 0.0169(17) 0.0294(19) 0.0196(17) 0.0028(14) 0.0008(13) 0.0132(15)
N3C 0.0155(17) 0.0169(16) 0.0199(17) 0.0052(13) 0.0028(13) 0.0061(13)
N4C 0.0155(16) 0.0150(16) 0.0141(15) 0.0013(12) 0.0021(12) 0.0069(13)
N18C 0.0226(19) 0.038(2) 0.0251(19) 0.0125(16) 0.0006(14) 0.0161(16)
C2C 0.022(2) 0.023(2) 0.021(2) 0.0048(16) 0.0050(16) 0.0069(17)
C5C 0.019(2) 0.0174(19) 0.0128(18) -0.0021(14) 0.0009(14) 0.0089(16)
C6C 0.022(2) 0.019(2) 0.020(2) 0.0003(15) 0.0053(16) 0.0069(16)
C7C 0.035(2) 0.017(2) 0.0152(19) 0.0021(15) 0.0004(16) 0.0124(18)
C8C 0.031(2) 0.026(2) 0.0152(19) 0.0033(16) 0.0030(16) 0.0181(18)
C9C 0.021(2) 0.027(2) 0.0109(18) 0.0023(15) 0.0042(15) 0.0135(17)
C11C 0.016(2) 0.019(2) 0.0169(19) -0.0014(15) -0.0034(15) 0.0070(16)
C12C 0.024(2) 0.036(2) 0.0158(19) 0.0061(17) 0.0043(16) 0.0153(19)
C13C 0.031(2) 0.044(3) 0.022(2) 0.0140(19) 0.0079(18) 0.018(2)
C14C 0.032(3) 0.036(3) 0.025(2) 0.0089(18) 0.0035(18) 0.016(2)
C15C 0.017(2) 0.040(3) 0.022(2) 0.0059(18) 0.0051(16) 0.0120(19)
C16C 0.018(2) 0.023(2) 0.0177(19) 0.0031(15) 0.0023(15) 0.0074(16)
C17C 0.028(2) 0.035(3) 0.038(3) 0.012(2) 0.0038(19) 0.013(2)
C19C 0.034(3) 0.042(3) 0.032(3) 0.010(2) 0.005(2) 0.014(2)
C20C 0.043(3) 0.033(3) 0.051(3) 0.015(2) -0.003(2) 0.010(2)
C22C 0.042(3) 0.051(3) 0.031(2) 0.020(2) 0.014(2) 0.029(2)
C23C 0.030(3) 0.037(3) 0.034(3) 0.005(2) -0.001(2) 0.010(2)
Cl0A 0.0206(6) 0.0424(7) 0.0538(8) 0.0020(5) 0.0044(5) 0.0116(5)
O21A 0.057(2) 0.039(2) 0.0316(19) -0.0010(15) 0.0081(16) 0.0095(18)
N1A 0.0234(19) 0.0222(18) 0.0181(17) 0.0017(13) 0.0035(14) 0.0019(14)
N3A 0.0197(18) 0.0195(17) 0.0197(17) 0.0027(13) 0.0030(13) 0.0088(14)
N4A 0.0170(17) 0.0170(16) 0.0131(15) 0.0018(12) 0.0018(12) 0.0049(13)
N18A 0.0232(19) 0.0260(19) 0.0221(18) -0.0043(14) 0.0052(14) -0.0025(15)
C2A 0.016(2) 0.028(2) 0.020(2) 0.0031(16) 0.0037(16) 0.0060(17)
C5A 0.018(2) 0.022(2) 0.0138(18) 0.0063(15) -0.0001(15) 0.0043(16)
C6A 0.024(2) 0.027(2) 0.019(2) 0.0080(16) 0.0019(16) 0.0127(18)
C7A 0.042(3) 0.020(2) 0.018(2) 0.0048(16) 0.0077(18) 0.0167(19)
C8A 0.038(3) 0.0154(19) 0.0128(19) 0.0045(15) 0.0062(16) 0.0077(17)
C9A 0.026(2) 0.018(2) 0.0117(18) 0.0021(15) 0.0054(15) 0.0005(17)
C11A 0.019(2) 0.023(2) 0.018(2) 0.0053(16) -0.0009(15) 0.0058(17)
C12A 0.020(2) 0.028(2) 0.017(2) 0.0013(16) 0.0024(16) 0.0027(17)
C13A 0.033(2) 0.030(2) 0.019(2) 0.0012(17) 0.0075(18) 0.0072(19)
C14A 0.031(3) 0.033(3) 0.022(2) 0.0018(18) -0.0024(18) 0.001(2)
C15A 0.020(2) 0.044(3) 0.017(2) 0.0025(18) 0.0030(16) -0.0002(19)
C16A 0.018(2) 0.029(2) 0.019(2) 0.0040(16) -0.0002(16) 0.0048(17)
C17A 0.034(3) 0.031(2) 0.031(2) 0.0070(19) 0.000(2) -0.001(2)
C19A 0.039(3) 0.027(2) 0.043(3) 0.005(2) 0.002(2) 0.007(2)
C20A 0.030(3) 0.026(2) 0.046(3) -0.017(2) 0.015(2) 0.001(2)
C22A 0.070(4) 0.044(3) 0.032(3) 0.002(2) -0.002(3) 0.018(3)
C23A 0.042(3) 0.044(3) 0.029(3) 0.001(2) 0.001(2) 0.021(2)
Cl0B 0.0222(6) 0.0304(6) 0.0475(7) 0.0106(5) 0.0068(5) 0.0055(5)
O21B 0.055(2) 0.071(3) 0.0279(18) 0.0128(17) 0.0058(16) 0.039(2)
N1B 0.0180(17) 0.0308(19) 0.0165(16) 0.0055(14) 0.0023(13) 0.0140(15)
N3B 0.0179(17) 0.0194(17) 0.0191(17) 0.0045(13) 0.0042(13) 0.0075(14)
N4B 0.0175(17) 0.0166(16) 0.0158(16) 0.0021(12) 0.0017(12) 0.0080(13)
N18B 0.0221(19) 0.043(2) 0.0245(19) 0.0156(16) 0.0028(14) 0.0185(17)
C2B 0.020(2) 0.026(2) 0.023(2) 0.0082(17) 0.0059(16) 0.0096(17)
C5B 0.019(2) 0.0169(19) 0.0129(18) -0.0019(14) 0.0002(14) 0.0073(16)
C6B 0.025(2) 0.0172(19) 0.0163(19) 0.0014(15) 0.0036(15) 0.0058(16)
C7B 0.036(2) 0.019(2) 0.0163(19) 0.0039(15) 0.0046(17) 0.0149(18)
C8B 0.035(2) 0.028(2) 0.0142(19) 0.0047(16) 0.0042(17) 0.0214(19)
C9B 0.023(2) 0.028(2) 0.0118(18) 0.0026(15) 0.0041(15) 0.0160(18)
C11B 0.019(2) 0.022(2) 0.0139(18) -0.0010(15) -0.0024(15) 0.0100(16)
C12B 0.022(2) 0.033(2) 0.0155(19) 0.0014(16) 0.0030(16) 0.0133(18)
C13B 0.033(3) 0.036(3) 0.019(2) 0.0062(18) 0.0047(17) 0.017(2)
C14B 0.033(3) 0.041(3) 0.019(2) 0.0035(18) 0.0015(18) 0.017(2)
C15B 0.017(2) 0.047(3) 0.019(2) 0.0035(18) 0.0051(16) 0.0137(19)
C16B 0.022(2) 0.024(2) 0.018(2) 0.0028(16) 0.0013(16) 0.0080(17)
C17B 0.034(3) 0.045(3) 0.025(2) 0.000(2) 0.0025(19) 0.021(2)
C23B 0.043(3) 0.037(3) 0.031(3) 0.009(2) 0.006(2) 0.014(2)
C22B 0.060(4) 0.058(3) 0.028(3) 0.005(2) -0.001(2) 0.036(3)
C20B 0.033(3) 0.076(4) 0.044(3) 0.042(3) 0.021(2) 0.037(3)
C19B 0.038(3) 0.037(3) 0.041(3) 0.004(2) 0.000(2) 0.019(2)
Cl0D 0.0219(6) 0.0357(6) 0.0456(7) 0.0082(5) 0.0057(5) 0.0128(5)
O21D 0.0360(19) 0.0309(18) 0.0389(19) -0.0110(14) 0.0003(15) 0.0066(15)
N1D 0.0178(18) 0.0199(18) 0.0208(17) 0.0029(13) 0.0004(13) -0.0006(14)
N3D 0.0216(18) 0.0195(17) 0.0192(17) 0.0032(13) 0.0024(13) 0.0099(14)
N4D 0.0155(16) 0.0149(16) 0.0142(15) 0.0011(12) 0.0017(12) 0.0069(13)
N18D 0.0196(18) 0.0254(19) 0.0207(18) -0.0070(14) 0.0030(14) 0.0021(15)
C2D 0.016(2) 0.028(2) 0.0175(19) 0.0039(16) 0.0023(15) 0.0080(17)
C5D 0.0164(19) 0.020(2) 0.0109(17) 0.0031(14) 0.0001(14) 0.0051(16)
C6D 0.021(2) 0.020(2) 0.019(2) 0.0057(15) 0.0006(15) 0.0078(16)
C7D 0.034(2) 0.018(2) 0.020(2) 0.0014(15) 0.0012(17) 0.0124(18)
C8D 0.031(2) 0.0154(19) 0.0139(19) 0.0017(14) 0.0013(16) 0.0038(17)
C9D 0.020(2) 0.0156(19) 0.0115(18) 0.0009(14) 0.0019(14) 0.0010(15)
C11D 0.016(2) 0.0167(19) 0.0179(19) 0.0029(15) -0.0023(15) 0.0028(16)
C12D 0.020(2) 0.027(2) 0.019(2) 0.0013(16) 0.0051(16) 0.0026(17)
C13D 0.027(2) 0.029(2) 0.021(2) -0.0058(17) 0.0062(17) 0.0044(19)
C14D 0.027(2) 0.026(2) 0.028(2) -0.0010(18) 0.0064(18) 0.0039(19)
C15D 0.020(2) 0.025(2) 0.024(2) -0.0002(17) 0.0087(16) -0.0006(17)
C16D 0.020(2) 0.022(2) 0.0141(18) 0.0001(15) 0.0013(15) 0.0068(16)
C17D 0.027(2) 0.033(2) 0.034(2) -0.0018(19) -0.0013(19) 0.009(2)
C19D 0.042(3) 0.034(3) 0.031(3) -0.006(2) -0.005(2) 0.012(2)
C20D 0.051(3) 0.038(3) 0.050(3) -0.002(2) -0.007(3) 0.023(3)
C22D 0.041(3) 0.030(3) 0.027(2) -0.0088(19) 0.012(2) -0.003(2)
C23D 0.027(2) 0.038(3) 0.033(3) 0.000(2) -0.0015(19) 0.006(2)

loop_
_atom_type_symbol
_atom_type_description
_atom_type_scat_dispersion_real
_atom_type_scat_dispersion_imag
_atom_type_scat_source
C C 0.0033 0.0016 'International Tables Vol C Tables 4.2.6.8 and 6.1.1.4'
H H 0.0000 0.0000 'International Tables Vol C Tables 4.2.6.8 and 6.1.1.4'
Cl Cl 0.1484 0.1585 'International Tables Vol C Tables 4.2.6.8 and 6.1.1.4'
N N 0.0061 0.0033 'International Tables Vol C Tables 4.2.6.8 and 6.1.1.4'
O O 0.0106 0.0060 'International Tables Vol C Tables 4.2.6.8 and 6.1.1.4'

loop_
_geom_angle_atom_site_label_1
_geom_angle_atom_site_label_2
_geom_angle_atom_site_label_3
_geom_angle
C22C O21C C20C 111.3(4)
C2C N1C C9C 101.6(3)
C2C N3C N4C 100.5(3)
C5C N4C N3C 126.2(3)
C5C N4C C9C 124.1(3)
C9C N4C N3C 109.7(3)
C19C N18C C17C 111.2(4)
C19C N18C C23C 111.1(4)
C23C N18C C17C 108.0(4)
N1C C2C Cl0C 122.2(3)
N3C C2C Cl0C 119.2(3)
N3C C2C N1C 118.6(4)
N4C C5C C6C 116.1(3)
N4C C5C C11C 120.9(3)
C6C C5C C11C 122.9(4)
C5C C6C H6C 119.2
C5C C6C C7C 121.6(4)
C7C C6C H6C 119.2
C6C C7C H7C 119.4
C8C C7C C6C 121.2(4)
C8C C7C H7C 119.4
C7C C8C H8C 121.1
C7C C8C C9C 117.8(4)
C9C C8C H8C 121.1
N1C C9C N4C 109.6(3)
N1C C9C C8C 131.3(4)
N4C C9C C8C 119.1(4)
C12C C11C C5C 120.8(4)
C16C C11C C5C 119.4(3)
C16C C11C C12C 119.6(4)
C11C C12C H12C 120.4
C13C C12C C11C 119.2(4)
C13C C12C H12C 120.4
C12C C13C H13C 119.6
C14C C13C C12C 120.8(4)
C14C C13C H13C 119.6
C13C C14C C15C 119.5(4)
C13C C14C C17C 121.3(4)
C15C C14C C17C 118.9(4)
C14C C15C H15C 119.9
C16C C15C C14C 120.2(4)
C16C C15C H15C 119.9
C11C C16C H16C 119.8
C15C C16C C11C 120.3(4)
C15C C16C H16C 119.8
N18C C17C C14C 114.9(4)
N18C C17C H17A 108.5
N18C C17C H17B 108.5
C14C C17C H17A 108.5
C14C C17C H17B 108.5
H17A C17C H17B 107.5
N18C C19C H19A 109.6
N18C C19C H19B 109.6
N18C C19C C20C 110.2(4)
H19A C19C H19B 108.1
C20C C19C H19A 109.6
C20C C19C H19B 109.6
O21C C20C C19C 111.0(4)
O21C C20C H20A 109.4
O21C C20C H20B 109.4
C19C C20C H20A 109.4
C19C C20C H20B 109.4
H20A C20C H20B 108.0
O21C C22C H22A 109.7
O21C C22C H22B 109.7
O21C C22C C23C 109.9(4)
H22A C22C H22B 108.2
C23C C22C H22A 109.7
C23C C22C H22B 109.7
N18C C23C C22C 109.9(4)
N18C C23C H23A 109.7
N18C C23C H23B 109.7
C22C C23C H23A 109.7
C22C C23C H23B 109.7
H23A C23C H23B 108.2
C22A O21A C20A 111.2(4)
C9A N1A C2A 101.5(3)
C2A N3A N4A 100.5(3)
N3A N4A C5A 126.4(3)
N3A N4A C9A 109.4(3)
C5A N4A C9A 124.1(3)
C17A N18A C19A 108.7(4)
C23A N18A C17A 111.4(4)
C23A N18A C19A 109.5(4)
N1A C2A Cl0A 122.0(3)
N3A C2A Cl0A 119.4(3)
N3A C2A N1A 118.6(4)
N4A C5A C11A 119.8(4)
C6A C5A N4A 116.3(4)
C6A C5A C11A 123.9(4)
C5A C6A H6A 119.2
C5A C6A C7A 121.6(4)
C7A C6A H6A 119.2
C6A C7A H7A 119.4
C8A C7A C6A 121.2(4)
C8A C7A H7A 119.4
C7A C8A H8A 120.9
C7A C8A C9A 118.2(4)
C9A C8A H8A 120.9
N1A C9A N4A 110.0(4)
N1A C9A C8A 131.3(4)
N4A C9A C8A 118.6(4)
C12A C11A C5A 122.8(4)
C12A C11A C16A 118.7(4)
C16A C11A C5A 118.5(4)
C11A C12A H12A 119.6
C13A C12A C11A 120.7(4)
C13A C12A H12A 119.6
C12A C13A H13A 119.6
C14A C13A C12A 120.7(4)
C14A C13A H13A 119.6
C13A C14A C15A 118.6(4)
C13A C14A C17A 120.6(4)
C15A C14A C17A 120.6(4)
C14A C15A H15A 119.4
C16A C15A C14A 121.3(4)
C16A C15A H15A 119.4
C11A C16A H16A 120.1
C15A C16A C11A 119.9(4)
C15A C16A H16A 120.1
N18A C17A C14A 113.1(4)
N18A C17A H17C 109.0
N18A C17A H17D 109.0
C14A C17A H17C 109.0
C14A C17A H17D 109.0
H17C C17A H17D 107.8
N18A C19A H19C 109.3
N18A C19A H19D 109.3
H19C C19A H19D 107.9
C20A C19A N18A 111.7(4)
C20A C19A H19C 109.3
C20A C19A H19D 109.3
O21A C20A C19A 110.7(4)
O21A C20A H20C 109.5
O21A C20A H20D 109.5
C19A C20A H20C 109.5
C19A C20A H20D 109.5
H20C C20A H20D 108.1
O21A C22A H22C 109.6
O21A C22A H22D 109.6
O21A C22A C23A 110.4(4)
H22C C22A H22D 108.1
C23A C22A H22C 109.6
C23A C22A H22D 109.6
N18A C23A C22A 110.4(4)
N18A C23A H23C 109.6
N18A C23A H23D 109.6
C22A C23A H23C 109.6
C22A C23A H23D 109.6
H23C C23A H23D 108.1
C22B O21B C20B 110.4(4)
C9B N1B C2B 101.7(3)
C2B N3B N4B 100.4(3)
C5B N4B N3B 125.8(3)
C5B N4B C9B 124.8(3)
C9B N4B N3B 109.4(3)
C17B N18B C19B 108.4(4)
C23B N18B C17B 110.7(4)
C23B N18B C19B 110.0(4)
N1B C2B Cl0B 121.9(3)
N3B C2B Cl0B 119.7(3)
N3B C2B N1B 118.3(4)
N4B C5B C6B 116.0(3)
N4B C5B C11B 120.7(3)
C6B C5B C11B 123.2(4)
C5B C6B H6B 119.4
C5B C6B C7B 121.2(4)
C7B C6B H6B 119.4
C6B C7B H7B 119.5
C8B C7B C6B 121.1(4)
C8B C7B H7B 119.5
C7B C8B H8B 120.9
C7B C8B C9B 118.3(4)
C9B C8B H8B 120.9
N1B C9B N4B 110.2(3)
N1B C9B C8B 131.2(4)
N4B C9B C8B 118.6(4)
C12B C11B C5B 121.7(4)
C16B C11B C5B 118.6(3)
C16B C11B C12B 119.7(4)
C11B C12B H12B 119.9
C13B C12B C11B 120.3(4)
C13B C12B H12B 119.9
C12B C13B H13B 120.0
C12B C13B C14B 119.9(4)
C14B C13B H13B 120.0
C13B C14B C17B 120.2(4)
C15B C14B C13B 119.7(4)
C15B C14B C17B 120.0(4)
C14B C15B H15B 119.8
C16B C15B C14B 120.5(4)
C16B C15B H15B 119.8
C11B C16B H16B 120.0
C15B C16B C11B 120.0(4)
C15B C16B H16B 120.0
N18B C17B C14B 113.3(4)
N18B C17B H17E 108.9
N18B C17B H17F 108.9
C14B C17B H17E 108.9
C14B C17B H17F 108.9
H17E C17B H17F 107.7
N18B C23B H23E 109.5
N18B C23B H23F 109.5
N18B C23B C22B 110.9(4)
H23E C23B H23F 108.0
C22B C23B H23E 109.5
C22B C23B H23F 109.5
O21B C22B C23B 111.3(4)
O21B C22B H22E 109.4
O21B C22B H22F 109.4
C23B C22B H22E 109.4
C23B C22B H22F 109.4
H22E C22B H22F 108.0
O21B C20B H20E 109.8
O21B C20B H20F 109.8
O21B C20B C19B 109.3(4)
H20E C20B H20F 108.3
C19B C20B H20E 109.8
C19B C20B H20F 109.8
N18B C19B C20B 110.6(4)
N18B C19B H19E 109.5
N18B C19B H19F 109.5
C20B C19B H19E 109.5
C20B C19B H19F 109.5
H19E C19B H19F 108.1
C22D O21D C20D 110.3(4)
C2D N1D C9D 101.8(3)
C2D N3D N4D 100.1(3)
N3D N4D C5D 125.9(3)
N3D N4D C9D 110.0(3)
C5D N4D C9D 124.1(3)
C17D N18D C23D 108.9(3)
C19D N18D C17D 112.1(4)
C19D N18D C23D 109.8(4)
N1D C2D Cl0D 122.0(3)
N3D C2D Cl0D 119.2(3)
N3D C2D N1D 118.8(4)
N4D C5D C11D 120.9(3)
C6D C5D N4D 115.9(3)
C6D C5D C11D 123.1(4)
C5D C6D H6D 119.1
C5D C6D C7D 121.8(4)
C7D C6D H6D 119.1
C6D C7D H7D 119.6
C8D C7D C6D 120.9(4)
C8D C7D H7D 119.6
C7D C8D H8D 120.9
C7D C8D C9D 118.3(4)
C9D C8D H8D 120.9
N1D C9D N4D 109.3(3)
N1D C9D C8D 131.7(4)
N4D C9D C8D 119.0(4)
C12D C11D C5D 120.8(3)
C12D C11D C16D 119.0(4)
C16D C11D C5D 119.8(4)
C11D C12D H12D 120.0
C13D C12D C11D 120.1(4)
C13D C12D H12D 120.0
C12D C13D H13D 119.5
C12D C13D C14D 121.0(4)
C14D C13D H13D 119.5
C13D C14D C17D 121.6(4)
C15D C14D C13D 118.6(4)
C15D C14D C17D 119.5(4)
C14D C15D H15D 119.7
C16D C15D C14D 120.5(4)
C16D C15D H15D 119.7
C11D C16D H16D 119.7
C15D C16D C11D 120.5(4)
C15D C16D H16D 119.7
N18D C17D C14D 113.4(4)
N18D C17D H17G 108.9
N18D C17D H17H 108.9
C14D C17D H17G 108.9
C14D C17D H17H 108.9
H17G C17D H17H 107.7
N18D C19D H19G 109.4
N18D C19D H19H 109.4
N18D C19D C20D 111.0(4)
H19G C19D H19H 108.0
C20D C19D H19G 109.4
C20D C19D H19H 109.4
O21D C20D C19D 110.2(4)
O21D C20D H20G 109.6
O21D C20D H20H 109.6
C19D C20D H20G 109.6
C19D C20D H20H 109.6
H20G C20D H20H 108.1
O21D C22D H22G 109.6
O21D C22D H22H 109.6
O21D C22D C23D 110.1(4)
H22G C22D H22H 108.2
C23D C22D H22G 109.6
C23D C22D H22H 109.6
N18D C23D C22D 111.8(4)
N18D C23D H23G 109.3
N18D C23D H23H 109.3
C22D C23D H23G 109.3
C22D C23D H23H 109.3
H23G C23D H23H 107.9

loop_
_geom_bond_atom_site_label_1
_geom_bond_atom_site_label_2
_geom_bond_distance
Cl0C C2C 1.718(4)
O21C C20C 1.422(6)
O21C C22C 1.422(6)
N1C C2C 1.346(5)
N1C C9C 1.349(5)
N3C N4C 1.381(4)
N3C C2C 1.327(5)
N4C C5C 1.374(5)
N4C C9C 1.381(5)
N18C C17C 1.473(6)
N18C C19C 1.430(6)
N18C C23C 1.471(6)
C5C C6C 1.375(6)
C5C C11C 1.482(5)
C6C H6C 0.9500
C6C C7C 1.407(6)
C7C H7C 0.9500
C7C C8C 1.370(6)
C8C H8C 0.9500
C8C C9C 1.407(6)
C11C C12C 1.399(6)
C11C C16C 1.396(6)
C12C H12C 0.9500
C12C C13C 1.393(6)
C13C H13C 0.9500
C13C C14C 1.382(6)
C14C C15C 1.394(6)
C14C C17C 1.526(6)
C15C H15C 0.9500
C15C C16C 1.379(6)
C16C H16C 0.9500
C17C H17A 0.9900
C17C H17B 0.9900
C19C H19A 0.9900
C19C H19B 0.9900
C19C C20C 1.517(6)
C20C H20A 0.9900
C20C H20B 0.9900
C22C H22A 0.9900
C22C H22B 0.9900
C22C C23C 1.535(6)
C23C H23A 0.9900
C23C H23B 0.9900
Cl0A C2A 1.706(4)
O21A C20A 1.451(7)
O21A C22A 1.422(7)
N1A C2A 1.344(6)
N1A C9A 1.334(6)
N3A N4A 1.373(5)
N3A C2A 1.326(5)
N4A C5A 1.382(5)
N4A C9A 1.382(5)
N18A C17A 1.465(6)
N18A C19A 1.488(6)
N18A C23A 1.434(6)
C5A C6A 1.370(6)
C5A C11A 1.489(6)
C6A H6A 0.9500
C6A C7A 1.412(6)
C7A H7A 0.9500
C7A C8A 1.365(6)
C8A H8A 0.9500
C8A C9A 1.415(6)
C11A C12A 1.408(6)
C11A C16A 1.410(6)
C12A H12A 0.9500
C12A C13A 1.396(6)
C13A H13A 0.9500
C13A C14A 1.389(6)
C14A C15A 1.411(7)
C14A C17A 1.520(6)
C15A H15A 0.9500
C15A C16A 1.390(6)
C16A H16A 0.9500
C17A H17C 0.9900
C17A H17D 0.9900
C19A H19C 0.9900
C19A H19D 0.9900
C19A C20A 1.481(7)
C20A H20C 0.9900
C20A H20D 0.9900
C22A H22C 0.9900
C22A H22D 0.9900
C22A C23A 1.518(7)
C23A H23C 0.9900
C23A H23D 0.9900
Cl0B C2B 1.716(4)
O21B C22B 1.434(6)
O21B C20B 1.452(7)
N1B C2B 1.347(5)
N1B C9B 1.344(5)
N3B N4B 1.387(4)
N3B C2B 1.336(5)
N4B C5B 1.372(5)
N4B C9B 1.378(5)
N18B C17B 1.472(6)
N18B C23B 1.435(6)
N18B C19B 1.479(6)
C5B C6B 1.385(5)
C5B C11B 1.490(5)
C6B H6B 0.9500
C6B C7B 1.413(6)
C7B H7B 0.9500
C7B C8B 1.369(6)
C8B H8B 0.9500
C8B C9B 1.412(6)
C11B C12B 1.409(6)
C11B C16B 1.396(6)
C12B H12B 0.9500
C12B C13B 1.391(6)
C13B H13B 0.9500
C13B C14B 1.401(6)
C14B C15B 1.400(6)
C14B C17B 1.511(6)
C15B H15B 0.9500
C15B C16B 1.394(6)
C16B H16B 0.9500
C17B H17E 0.9900
C17B H17F 0.9900
C23B H23E 0.9900
C23B H23F 0.9900
C23B C22B 1.517(7)
C22B H22E 0.9900
C22B H22F 0.9900
C20B H20E 0.9900
C20B H20F 0.9900
C20B C19B 1.513(7)
C19B H19E 0.9900
C19B H19F 0.9900
Cl0D C2D 1.719(4)
O21D C20D 1.441(6)
O21D C22D 1.426(6)
N1D C2D 1.340(5)
N1D C9D 1.344(5)
N3D N4D 1.377(5)
N3D C2D 1.331(5)
N4D C5D 1.382(5)
N4D C9D 1.385(5)
N18D C17D 1.469(6)
N18D C19D 1.424(6)
N18D C23D 1.478(5)
C5D C6D 1.370(6)
C5D C11D 1.480(5)
C6D H6D 0.9500
C6D C7D 1.422(6)
C7D H7D 0.9500
C7D C8D 1.361(6)
C8D H8D 0.9500
C8D C9D 1.407(6)
C11D C12D 1.393(6)
C11D C16D 1.394(6)
C12D H12D 0.9500
C12D C13D 1.388(6)
C13D H13D 0.9500
C13D C14D 1.393(6)
C14D C15D 1.392(6)
C14D C17D 1.519(6)
C15D H15D 0.9500
C15D C16D 1.389(6)
C16D H16D 0.9500
C17D H17G 0.9900
C17D H17H 0.9900
C19D H19G 0.9900
C19D H19H 0.9900
C19D C20D 1.505(7)
C20D H20G 0.9900
C20D H20H 0.9900
C22D H22G 0.9900
C22D H22H 0.9900
C22D C23D 1.496(7)
C23D H23G 0.9900
C23D H23H 0.9900

loop_
_geom_torsion_atom_site_label_1
_geom_torsion_atom_site_label_2
_geom_torsion_atom_site_label_3
_geom_torsion_atom_site_label_4
_geom_torsion
O21C C22C C23C N18C 56.3(5)
N3C N4C C5C C6C 176.9(3)
N3C N4C C5C C11C -6.7(5)
N3C N4C C9C N1C -0.7(4)
N3C N4C C9C C8C -179.1(3)
N4C N3C C2C Cl0C 179.0(3)
N4C N3C C2C N1C -0.1(4)
N4C C5C C6C C7C 2.3(5)
N4C C5C C11C C12C -46.8(5)
N4C C5C C11C C16C 138.8(4)
N18C C19C C20C O21C -57.4(6)
C2C N1C C9C N4C 0.6(4)
C2C N1C C9C C8C 178.8(4)
C2C N3C N4C C5C -178.4(3)
C2C N3C N4C C9C 0.5(4)
C5C N4C C9C N1C 178.2(3)
C5C N4C C9C C8C -0.2(5)
C5C C6C C7C C8C -0.7(6)
C5C C11C C12C C13C -168.5(4)
C5C C11C C16C C15C 171.5(4)
C6C C5C C11C C12C 129.4(4)
C6C C5C C11C C16C -45.0(5)
C6C C7C C8C C9C -1.4(6)
C7C C8C C9C N1C -176.2(4)
C7C C8C C9C N4C 1.9(5)
C9C N1C C2C Cl0C -179.4(3)
C9C N1C C2C N3C -0.3(5)
C9C N4C C5C C6C -1.9(5)
C9C N4C C5C C11C 174.6(3)
C11C C5C C6C C7C -174.0(3)
C11C C12C C13C C14C -3.5(7)
C12C C11C C16C C15C -2.9(6)
C12C C13C C14C C15C -1.9(7)
C12C C13C C14C C17C 172.5(4)
C13C C14C C15C C16C 5.0(7)
C13C C14C C17C N18C 26.1(7)
C14C C15C C16C C11C -2.5(7)
C15C C14C C17C N18C -159.4(4)
C16C C11C C12C C13C 5.9(6)
C17C N18C C19C C20C 176.4(4)
C17C N18C C23C C22C -178.1(4)
C17C C14C C15C C16C -169.6(4)
C19C N18C C17C C14C 73.4(5)
C19C N18C C23C C22C -55.9(5)
C20C O21C C22C C23C -58.5(5)
C22C O21C C20C C19C 59.2(5)
C23C N18C C17C C14C -164.4(4)
C23C N18C C19C C20C 56.0(5)
O21A C22A C23A N18A 59.3(6)
N3A N4A C5A C6A 177.9(3)
N3A N4A C5A C11A -3.2(5)
N3A N4A C9A N1A 0.3(4)
N3A N4A C9A C8A -179.3(3)
N4A N3A C2A Cl0A 178.9(3)
N4A N3A C2A N1A -0.6(4)
N4A C5A C6A C7A 0.7(5)
N4A C5A C11A C12A -40.8(5)
N4A C5A C11A C16A 141.1(4)
N18A C19A C20A O21A -55.0(5)
C2A N1A C9A N4A -0.6(4)
C2A N1A C9A C8A 178.9(4)
C2A N3A N4A C5A -177.7(3)
C2A N3A N4A C9A 0.1(4)
C5A N4A C9A N1A 178.2(3)
C5A N4A C9A C8A -1.4(5)
C5A C6A C7A C8A -0.7(6)
C5A C11A C12A C13A -178.9(4)
C5A C11A C16A C15A 178.3(4)
C6A C5A C11A C12A 138.1(4)
C6A C5A C11A C16A -40.0(5)
C6A C7A C8A C9A -0.4(6)
C7A C8A C9A N1A -178.1(4)
C7A C8A C9A N4A 1.3(5)
C9A N1A C2A Cl0A -178.7(3)
C9A N1A C2A N3A 0.8(5)
C9A N4A C5A C6A 0.4(5)
C9A N4A C5A C11A 179.3(3)
C11A C5A C6A C7A -178.3(4)
C11A C12A C13A C14A -0.2(6)
C12A C11A C16A C15A 0.1(6)
C12A C13A C14A C15A 1.9(7)
C12A C13A C14A C17A -173.7(4)
C13A C14A C15A C16A -2.7(7)
C13A C14A C17A N18A -41.0(6)
C14A C15A C16A C11A 1.7(6)
C15A C14A C17A N18A 143.5(4)
C16A C11A C12A C13A -0.8(6)
C17A N18A C19A C20A 177.8(4)
C17A N18A C23A C22A -177.1(4)
C17A C14A C15A C16A 172.9(4)
C19A N18A C17A C14A 161.9(4)
C19A N18A C23A C22A -56.8(5)
C20A O21A C22A C23A -58.2(6)
C22A O21A C20A C19A 56.7(5)
C23A N18A C17A C14A -77.4(5)
C23A N18A C19A C20A 56.0(5)
O21B C20B C19B N18B -58.5(5)
N3B N4B C5B C6B 177.2(3)
N3B N4B C5B C11B -3.8(5)
N3B N4B C9B N1B -0.7(4)
N3B N4B C9B C8B -178.8(3)
N4B N3B C2B Cl0B 177.0(3)
N4B N3B C2B N1B 0.0(4)
N4B C5B C6B C7B 1.3(5)
N4B C5B C11B C12B -42.2(5)
N4B C5B C11B C16B 139.3(4)
N18B C23B C22B O21B 56.8(6)
C2B N1B C9B N4B 0.6(4)
C2B N1B C9B C8B 178.4(4)
C2B N3B N4B C5B -177.7(3)
C2B N3B N4B C9B 0.4(4)
C5B N4B C9B N1B 177.4(3)
C5B N4B C9B C8B -0.7(5)
C5B C6B C7B C8B -0.8(6)
C5B C11B C12B C13B -178.4(4)
C5B C11B C16B C15B 177.5(4)
C6B C5B C11B C12B 136.6(4)
C6B C5B C11B C16B -41.8(5)
C6B C7B C8B C9B -0.6(6)
C7B C8B C9B N1B -176.4(4)
C7B C8B C9B N4B 1.2(5)
C9B N1B C2B Cl0B -177.3(3)
C9B N1B C2B N3B -0.4(5)
C9B N4B C5B C6B -0.6(5)
C9B N4B C5B C11B 178.3(3)
C11B C5B C6B C7B -177.6(3)
C11B C12B C13B C14B -0.2(6)
C12B C11B C16B C15B -0.9(6)
C12B C13B C14B C15B 1.3(7)
C12B C13B C14B C17B -174.3(4)
C13B C14B C15B C16B -2.2(7)
C13B C14B C17B N18B -38.1(6)
C14B C15B C16B C11B 2.0(6)
C15B C14B C17B N18B 146.3(4)
C16B C11B C12B C13B 0.0(6)
C17B N18B C23B C22B -175.3(4)
C17B N18B C19B C20B 178.5(4)
C17B C14B C15B C16B 173.4(4)
C23B N18B C17B C14B -74.1(5)
C23B N18B C19B C20B 57.4(5)
C22B O21B C20B C19B 58.8(5)
C20B O21B C22B C23B -58.1(6)
C19B N18B C17B C14B 165.2(4)
C19B N18B C23B C22B -55.6(5)
O21D C22D C23D N18D 56.2(5)
N3D N4D C5D C6D 176.3(3)
N3D N4D C5D C11D -8.2(5)
N3D N4D C9D N1D 0.3(4)
N3D N4D C9D C8D -179.1(3)
N4D N3D C2D Cl0D 177.6(3)
N4D N3D C2D N1D -0.8(4)
N4D C5D C6D C7D 2.0(5)
N4D C5D C11D C12D -47.6(5)
N4D C5D C11D C16D 139.5(4)
N18D C19D C20D O21D -58.9(6)
C2D N1D C9D N4D -0.7(4)
C2D N1D C9D C8D 178.6(4)
C2D N3D N4D C5D -177.0(3)
C2D N3D N4D C9D 0.2(4)
C5D N4D C9D N1D 177.6(3)
C5D N4D C9D C8D -1.8(5)
C5D C6D C7D C8D -1.0(6)
C5D C11D C12D C13D -167.7(4)
C5D C11D C16D C15D 171.3(4)
C6D C5D C11D C12D 127.6(4)
C6D C5D C11D C16D -45.4(5)
C6D C7D C8D C9D -1.5(6)
C7D C8D C9D N1D -176.5(4)
C7D C8D C9D N4D 2.8(5)
C9D N1D C2D Cl0D -177.4(3)
C9D N1D C2D N3D 0.9(5)
C9D N4D C5D C6D -0.6(5)
C9D N4D C5D C11D 175.0(3)
C11D C5D C6D C7D -173.4(3)
C11D C12D C13D C14D -3.6(7)
C12D C11D C16D C15D -1.7(6)
C12D C13D C14D C15D -1.6(7)
C12D C13D C14D C17D 172.4(4)
C13D C14D C15D C16D 5.2(7)
C13D C14D C17D N18D 28.2(6)
C14D C15D C16D C11D -3.5(7)
C15D C14D C17D N18D -157.9(4)
C16D C11D C12D C13D 5.3(6)
C17D N18D C19D C20D 176.7(4)
C17D N18D C23D C22D -177.9(4)
C17D C14D C15D C16D -169.0(4)
C19D N18D C17D C14D 74.5(5)
C19D N18D C23D C22D -54.9(5)
C20D O21D C22D C23D -58.5(5)
C22D O21D C20D C19D 59.8(5)
C23D N18D C17D C14D -163.9(4)
C23D N18D C19D C20D 55.5(5)

loop_
_twin_individual_id
_twin_individual_mass_fraction_refined
1 0.9966(7)
2 0.0034(7)
